data_2104398
loop_
_publ_author_name
'Collet, Eric'
'Boillot, Marie-Laure'
'Hebert, Johan'
'Moisan, Nicolas'
'Servol, Marina'
'Lorenc, Maciej'
'Toupet, Lo\"ic'
'Buron-Le Cointe, Marylise'
'Tissot, Antoine'
'Sainton, Joelle'

_publ_section_title
;
 Polymorphism in the spin-crossover ferric complexes
 [(TPA)Fe^III^(TCC)]PF~6~
;
_journal_issue 4
_journal_name_full 'Acta Crystallographica Section B'
_journal_page_first 474
_journal_page_last 480
_journal_paper_doi 10.1107/S0108768109021508
_journal_volume 65
_journal_year 2009
_chemical_formula_sum 'C24 H18 Cl4 F6 Fe N4 O2 P'
_chemical_formula_weight 737.04
_chemical_name_systematic
;
 ?
;
_space_group_IT_number 33
_symmetry_cell_setting orthorhombic
_symmetry_space_group_name_Hall 'P 2c -2n'
_symmetry_space_group_name_H-M 'P n a 21'
_atom_sites_solution_hydrogens difmap
_atom_sites_solution_primary direct
_atom_sites_solution_secondary difmap
_audit_creation_method SHELXL-97
_cell_angle_alpha 90.00
_cell_angle_beta 90.00
_cell_angle_gamma 90.00
_cell_formula_units_Z 4
_cell_length_a 8.3086(2)
_cell_length_b 36.1529(8)
_cell_length_c 9.1975(2)
_cell_measurement_temperature 80(2)
_cell_volume 2762.74(11)
_computing_cell_refinement 'CrysAlis RED, Oxford Diffraction Ltd.,Version 1.171.26'
_computing_data_collection 'CrysAlis CCD, Oxford Diffraction Ltd.,Version 1.171.26'
_computing_data_reduction 'CrysAlis RED, Oxford Diffraction Ltd.,Version 1.171.26'
_computing_molecular_graphics 'PLATON_(Spek, 1998)'
_computing_publication_material 'SHELXL-97 (Sheldrick, 1997)'
_computing_structure_refinement 'SHELXL-97 (Sheldrick, 1997)'
_computing_structure_solution 'SIR-97_(Altomare & al., 1998)'
_diffrn_ambient_temperature 80(2)
_diffrn_detector_area_resol_mean 19.64
_diffrn_measured_fraction_theta_full 0.997
_diffrn_measured_fraction_theta_max 0.997
_diffrn_measurement_device_type 'CCD Saphire 3 Xcalibur'
_diffrn_measurement_method 'omega scan'
_diffrn_radiation_monochromator graphite
_diffrn_radiation_source 'fine-focus sealed tube'
_diffrn_radiation_type MoK\a
_diffrn_radiation_wavelength 0.71069
_diffrn_reflns_av_R_equivalents 0.0910
_diffrn_reflns_av_sigmaI/netI 0.1208
_diffrn_reflns_limit_h_max 9
_diffrn_reflns_limit_h_min -10
_diffrn_reflns_limit_k_max 46
_diffrn_reflns_limit_k_min -46
_diffrn_reflns_limit_l_max 11
_diffrn_reflns_limit_l_min -11
_diffrn_reflns_number 34420
_diffrn_reflns_theta_full 27.00
_diffrn_reflns_theta_max 27.00
_diffrn_reflns_theta_min 2.70
_exptl_absorpt_coefficient_mu 1.064
_exptl_absorpt_correction_type none
_exptl_crystal_colour blue
_exptl_crystal_density_diffrn 1.772
_exptl_crystal_density_method 'not measured'
_exptl_crystal_description plate
_exptl_crystal_F_000 1476
_exptl_crystal_size_max 0.20
_exptl_crystal_size_mid 0.20
_exptl_crystal_size_min 0.05
_refine_diff_density_max 0.709
_refine_diff_density_min -0.451
_refine_ls_abs_structure_details 'Flack H D (1983), Acta Cryst. A39, 876-881'
_refine_ls_abs_structure_Flack 0.088(18)
_refine_ls_extinction_method none
_refine_ls_goodness_of_fit_ref 0.801
_refine_ls_hydrogen_treatment constr
_refine_ls_matrix_type full
_refine_ls_number_parameters 379
_refine_ls_number_reflns 5992
_refine_ls_number_restraints 1
_refine_ls_restrained_S_all 0.801
_refine_ls_R_factor_all 0.0709
_refine_ls_R_factor_gt 0.0412
_refine_ls_shift/su_max 0.001
_refine_ls_shift/su_mean 0.000
_refine_ls_structure_factor_coef Fsqd
_refine_ls_weighting_details 'calc w=1/[\s^2^(Fo^2^)+(0.0271P)^2^+0.0000P] where P=(Fo^2^+2Fc^2^)/3'
_refine_ls_weighting_scheme calc
_refine_ls_wR_factor_gt 0.0629
_refine_ls_wR_factor_ref 0.0676
_reflns_number_gt 4026
_reflns_number_total 5992
_reflns_threshold_expression >2sigma(I)
_cod_data_source_file og5037.cif
_cod_data_source_block ortho80
_cod_depositor_comments
;
The following automatic conversions were performed:
'_symmetry_cell_setting' value 'Orthorhombic' changed to 'orthorhombic'
according to '/home/saulius/struct/CIF-dictionaries/cif_core.dic'
dictionary named 'cif_core.dic' version 2.4.1 from 2010-06-29.

Automatic conversion script
Id: cif_fix_enum 1527 2010-12-29 10:47:43Z saulius 

The following automatic conversions were performed:

'_symmetry_cell_setting' value 'Orthorhombic' changed to
'orthorhombic' according to
/home/saulius/struct/CIF-dictionaries/cif_core.dic dictionary named
'cif_core.dic' version 2.4.1 from 2010-06-29.

Automatic conversion script
Id: cif_fix_values 1715 2011-07-08 13:25:40Z adriana 
;
_cod_original_sg_symbol_H-M Pna21
_cod_database_code 2104398

loop_
_symmetry_equiv_pos_as_xyz
'x, y, z'
'-x, -y, z+1/2'
'-x+1/2, y+1/2, z+1/2'
'x+1/2, -y+1/2, z'

loop_
_atom_site_type_symbol
_atom_site_label
_atom_site_fract_x
_atom_site_fract_y
_atom_site_fract_z
_atom_site_U_iso_or_equiv
_atom_site_adp_type
_atom_site_calc_flag
_atom_site_refinement_flags
_atom_site_occupancy
_atom_site_disorder_assembly
_atom_site_disorder_group
Fe Fe1 -0.08472(7) 0.132572(14) 0.31075(7) 0.01344(13) Uani d . 1 . .
Cl Cl1 -0.02351(13) 0.26470(3) 0.24926(12) 0.0215(3) Uani d . 1 . .
Cl Cl2 -0.15399(14) 0.28998(3) -0.05720(12) 0.0224(3) Uani d . 1 . .
Cl Cl3 -0.30156(14) 0.23168(3) -0.26869(12) 0.0237(3) Uani d . 1 . .
Cl Cl4 -0.33150(13) 0.14818(2) -0.16718(12) 0.0179(2) Uani d . 1 . .
P P1 -0.3177(2) 0.02188(3) -0.15669(19) 0.0457(4) Uani d . 1 . .
F F1 -0.3379(6) 0.02447(12) 0.0122(4) 0.1057(17) Uani d . 1 . .
F F2 -0.2968(5) 0.01982(10) -0.3270(4) 0.0876(14) Uani d . 1 . .
F F3 -0.3351(4) -0.02161(7) -0.1496(4) 0.0597(9) Uani d . 1 . .
F F4 -0.1237(4) 0.01668(8) -0.1399(5) 0.0832(14) Uani d . 1 . .
F F5 -0.2924(4) 0.06450(7) -0.1619(7) 0.130(2) Uani d . 1 . .
F F6 -0.5026(4) 0.02640(9) -0.1703(5) 0.0860(12) Uani d . 1 . .
O O1 -0.0597(3) 0.18367(6) 0.2985(3) 0.0137(6) Uani d . 1 . .
O O2 -0.1802(3) 0.13472(7) 0.1212(3) 0.0166(7) Uani d . 1 . .
N N1 -0.2988(4) 0.13235(9) 0.3987(3) 0.0144(8) Uani d . 1 . .
N N2 -0.1006(4) 0.07765(8) 0.3304(4) 0.0125(7) Uani d . 1 . .
N N3 -0.0020(4) 0.13196(8) 0.5071(3) 0.0119(8) Uani d . 1 . .
N N4 0.1245(4) 0.11987(8) 0.2249(4) 0.0139(8) Uani d . 1 . .
C C1 -0.3755(5) 0.16184(11) 0.4544(4) 0.0165(10) Uani d . 1 . .
H H1 -0.3293 0.1857 0.4438 0.020 Uiso calc R 1 . .
C C2 -0.5200(5) 0.15806(12) 0.5264(4) 0.0180(11) Uani d . 1 . .
H H2 -0.5757 0.1792 0.5612 0.022 Uiso calc R 1 . .
C C3 -0.5825(6) 0.12324(13) 0.5475(5) 0.0220(12) Uani d . 1 . .
H H3 -0.6786 0.1202 0.6022 0.026 Uiso calc R 1 . .
C C4 -0.5060(6) 0.09275(11) 0.4891(5) 0.0206(11) Uani d . 1 . .
H H4 -0.5502 0.0687 0.5012 0.025 Uiso calc R 1 . .
C C5 -0.3645(5) 0.09768(11) 0.4129(4) 0.0138(10) Uani d . 1 . .
C C6 -0.2747(5) 0.06828(10) 0.3339(5) 0.0194(10) Uani d . 1 . .
H H6A -0.2903 0.0442 0.3833 0.023 Uiso calc R 1 . .
H H6B -0.3163 0.0661 0.2334 0.023 Uiso calc R 1 . .
C C7 -0.0179(6) 0.06655(11) 0.4677(4) 0.0203(11) Uani d . 1 . .
H H7A -0.0826 0.0472 0.5166 0.024 Uiso calc R 1 . .
H H7B 0.0880 0.0557 0.4433 0.024 Uiso calc R 1 . .
C C8 0.0068(5) 0.09805(10) 0.5706(5) 0.0142(10) Uani d . 1 . .
C C9 0.0394(5) 0.09393(11) 0.7168(5) 0.0189(10) Uani d . 1 . .
H H9 0.0415 0.0700 0.7597 0.023 Uiso calc R 1 . .
C C10 0.0689(5) 0.12492(10) 0.7999(6) 0.0197(9) Uani d . 1 . .
H H10 0.0920 0.1226 0.9007 0.024 Uiso calc R 1 . .
C C11 0.0645(5) 0.15963(10) 0.7353(5) 0.0171(10) Uani d . 1 . .
H H11 0.0866 0.1812 0.7906 0.021 Uiso calc R 1 . .
C C12 0.0276(5) 0.16222(11) 0.5893(5) 0.0154(10) Uani d . 1 . .
H H12 0.0229 0.1860 0.5453 0.019 Uiso calc R 1 . .
C C13 -0.0165(6) 0.06244(11) 0.1985(5) 0.0203(11) Uani d . 1 . .
H H13A 0.0113 0.0361 0.2142 0.024 Uiso calc R 1 . .
H H13B -0.0880 0.0641 0.1126 0.024 Uiso calc R 1 . .
C C14 0.1331(5) 0.08453(11) 0.1731(4) 0.0143(10) Uani d . 1 . .
C C15 0.2682(6) 0.07226(11) 0.1001(4) 0.0189(11) Uani d . 1 . .
H H15 0.2735 0.0476 0.0647 0.023 Uiso calc R 1 . .
C C16 0.3944(6) 0.09612(12) 0.0794(5) 0.0198(11) Uani d . 1 . .
H H16 0.4872 0.0882 0.0276 0.024 Uiso calc R 1 . .
C C17 0.3863(5) 0.13162(12) 0.1340(4) 0.0183(11) Uani d . 1 . .
H H17 0.4742 0.1482 0.1224 0.022 Uiso calc R 1 . .
C C18 0.2500(5) 0.14258(11) 0.2049(4) 0.0151(10) Uani d . 1 . .
H H18 0.2439 0.1671 0.2413 0.018 Uiso calc R 1 . .
C C19 -0.1125(5) 0.19592(10) 0.1684(4) 0.0127(10) Uani d . 1 . .
C C20 -0.1043(5) 0.23287(11) 0.1273(4) 0.0148(10) Uani d . 1 . .
C C21 -0.1635(6) 0.24373(10) -0.0072(4) 0.0157(10) Uani d . 1 . .
C C22 -0.2325(5) 0.21811(11) -0.0994(4) 0.0140(10) Uani d . 1 . .
C C23 -0.2407(5) 0.18065(11) -0.0578(5) 0.0158(10) Uani d . 1 . .
C C24 -0.1788(5) 0.16950(10) 0.0756(4) 0.0124(10) Uani d . 1 . .

loop_
_atom_site_aniso_label
_atom_site_aniso_U_11
_atom_site_aniso_U_22
_atom_site_aniso_U_33
_atom_site_aniso_U_12
_atom_site_aniso_U_13
_atom_site_aniso_U_23
Fe1 0.0161(3) 0.0115(2) 0.0127(3) -0.0004(3) -0.0007(3) 0.0010(3)
Cl1 0.0277(7) 0.0148(5) 0.0219(6) -0.0021(5) -0.0093(6) -0.0015(4)
Cl2 0.0291(7) 0.0136(5) 0.0245(6) -0.0015(5) -0.0067(6) 0.0044(5)
Cl3 0.0357(8) 0.0198(5) 0.0158(6) -0.0006(5) -0.0099(6) 0.0041(5)
Cl4 0.0219(6) 0.0156(4) 0.0161(6) -0.0015(4) -0.0051(6) -0.0028(5)
P1 0.0527(11) 0.0183(6) 0.0662(12) -0.0113(7) 0.0307(9) -0.0127(7)
F1 0.122(4) 0.127(4) 0.068(3) -0.016(3) 0.021(3) -0.066(3)
F2 0.112(4) 0.085(3) 0.066(3) 0.004(2) 0.042(3) 0.035(2)
F3 0.096(3) 0.0255(14) 0.057(2) -0.0168(16) 0.024(2) -0.0064(15)
F4 0.056(2) 0.0452(19) 0.148(4) 0.0054(16) 0.028(3) 0.002(2)
F5 0.068(3) 0.0207(15) 0.302(6) -0.0115(16) 0.071(4) -0.036(3)
F6 0.047(2) 0.076(2) 0.135(3) -0.0138(17) 0.027(3) -0.031(3)
O1 0.0136(17) 0.0132(12) 0.0144(17) 0.0002(11) -0.0048(15) -0.0027(13)
O2 0.0214(19) 0.0091(14) 0.0193(16) 0.0014(14) 0.0001(15) 0.0002(12)
N1 0.018(2) 0.0128(16) 0.0125(19) 0.0005(17) -0.0060(16) -0.0013(15)
N2 0.0137(18) 0.0181(16) 0.0059(18) -0.0032(14) -0.0043(19) 0.0017(16)
N3 0.010(2) 0.0124(17) 0.0130(19) -0.0008(16) -0.0003(16) -0.0018(15)
N4 0.017(2) 0.0155(16) 0.0091(18) -0.0017(15) -0.0044(16) 0.0024(15)
C1 0.015(3) 0.020(2) 0.014(2) -0.0001(19) -0.005(2) 0.0006(19)
C2 0.012(3) 0.030(3) 0.012(3) 0.008(2) -0.005(2) -0.0069(19)
C3 0.014(3) 0.035(3) 0.017(3) -0.004(2) 0.006(2) -0.001(2)
C4 0.023(3) 0.021(2) 0.019(3) -0.005(2) -0.010(2) -0.0003(19)
C5 0.009(3) 0.026(2) 0.007(2) -0.0020(19) -0.0024(18) -0.0005(18)
C6 0.019(3) 0.0159(19) 0.023(3) -0.0034(17) 0.002(3) -0.003(2)
C7 0.021(3) 0.015(2) 0.025(3) -0.002(2) -0.003(2) 0.0022(19)
C8 0.011(3) 0.015(2) 0.016(2) 0.0044(19) -0.002(2) 0.0055(18)
C9 0.020(3) 0.019(2) 0.018(3) 0.0043(19) 0.003(2) 0.0063(19)
C10 0.014(2) 0.031(2) 0.015(2) 0.0057(19) 0.002(2) 0.002(2)
C11 0.017(3) 0.022(2) 0.012(2) 0.0032(19) 0.000(2) -0.0016(19)
C12 0.009(3) 0.019(2) 0.018(3) -0.0026(19) 0.003(2) -0.0058(19)
C13 0.028(3) 0.014(2) 0.019(3) 0.003(2) 0.000(2) -0.0025(18)
C14 0.018(3) 0.014(2) 0.011(2) 0.0084(19) -0.006(2) 0.0007(17)
C15 0.029(3) 0.015(2) 0.013(3) 0.009(2) 0.000(2) -0.0014(18)
C16 0.017(3) 0.026(3) 0.017(3) 0.009(2) 0.004(2) 0.006(2)
C17 0.017(3) 0.026(2) 0.012(2) -0.005(2) -0.002(2) 0.006(2)
C18 0.016(3) 0.019(2) 0.010(2) 0.0020(19) 0.000(2) 0.0049(17)
C19 0.011(3) 0.013(2) 0.013(2) 0.0047(18) -0.001(2) -0.0019(17)
C20 0.013(3) 0.018(2) 0.014(2) -0.003(2) 0.001(2) -0.0039(18)
C21 0.017(3) 0.012(2) 0.017(2) -0.0056(19) -0.006(2) 0.0046(17)
C22 0.014(3) 0.018(2) 0.010(2) 0.0010(18) 0.0007(19) 0.0027(17)
C23 0.013(3) 0.016(2) 0.018(2) -0.0011(18) 0.005(2) -0.0059(19)
C24 0.013(3) 0.013(2) 0.011(2) 0.0010(19) 0.001(2) 0.0008(17)

loop_
_atom_type_symbol
_atom_type_description
_atom_type_scat_dispersion_real
_atom_type_scat_dispersion_imag
_atom_type_scat_source
C C 0.0033 0.0016 'International Tables Vol C Tables 4.2.6.8 and 6.1.1.4'
H H 0.0000 0.0000 'International Tables Vol C Tables 4.2.6.8 and 6.1.1.4'
N N 0.0061 0.0033 'International Tables Vol C Tables 4.2.6.8 and 6.1.1.4'
O O 0.0106 0.0060 'International Tables Vol C Tables 4.2.6.8 and 6.1.1.4'
F F 0.0171 0.0103 'International Tables Vol C Tables 4.2.6.8 and 6.1.1.4'
P P 0.1023 0.0942 'International Tables Vol C Tables 4.2.6.8 and 6.1.1.4'
Cl Cl 0.1484 0.1585 'International Tables Vol C Tables 4.2.6.8 and 6.1.1.4'
Fe Fe 0.3463 0.8444 'International Tables Vol C Tables 4.2.6.8 and 6.1.1.4'

loop_
_geom_angle_atom_site_label_1
_geom_angle_atom_site_label_2
_geom_angle_atom_site_label_3
_geom_angle_site_symmetry_1
_geom_angle_site_symmetry_3
_geom_angle
_geom_angle_publ_flag
O1 Fe1 O2 . . 87.20(12) ?
O1 Fe1 N3 . . 91.61(13) ?
O2 Fe1 N3 . . 176.00(14) ?
O1 Fe1 N1 . . 97.51(12) ?
O2 Fe1 N1 . . 90.00(13) ?
N3 Fe1 N1 . . 86.37(13) ?
O1 Fe1 N4 . . 96.25(12) ?
O2 Fe1 N4 . . 90.59(13) ?
N3 Fe1 N4 . . 93.33(15) ?
N1 Fe1 N4 . . 166.24(13) ?
O1 Fe1 N2 . . 176.88(14) ?
O2 Fe1 N2 . . 95.45(13) ?
N3 Fe1 N2 . . 85.86(14) ?
N1 Fe1 N2 . . 84.16(13) ?
N4 Fe1 N2 . . 82.10(13) ?
F6 P1 F5 . . 91.6(2) ?
F6 P1 F1 . . 88.2(3) ?
F5 P1 F1 . . 89.2(3) ?
F6 P1 F2 . . 91.9(3) ?
F5 P1 F2 . . 90.1(3) ?
F1 P1 F2 . . 179.3(2) ?
F6 P1 F3 . . 91.02(19) ?
F5 P1 F3 . . 177.4(2) ?
F1 P1 F3 . . 90.5(2) ?
F2 P1 F3 . . 90.22(19) ?
F6 P1 F4 . . 179.0(3) ?
F5 P1 F4 . . 89.03(18) ?
F1 P1 F4 . . 91.1(3) ?
F2 P1 F4 . . 88.8(2) ?
F3 P1 F4 . . 88.37(18) ?
C19 O1 Fe1 . . 110.1(2) ?
C24 O2 Fe1 . . 108.8(2) ?
C1 N1 C5 . . 120.0(4) ?
C1 N1 Fe1 . . 125.9(3) ?
C5 N1 Fe1 . . 113.9(3) ?
C6 N2 C7 . . 111.6(3) ?
C6 N2 C13 . . 112.8(3) ?
C7 N2 C13 . . 111.7(3) ?
C6 N2 Fe1 . . 107.0(2) ?
C7 N2 Fe1 . . 108.2(2) ?
C13 N2 Fe1 . . 105.1(2) ?
C12 N3 C8 . . 118.7(3) ?
C12 N3 Fe1 . . 125.3(3) ?
C8 N3 Fe1 . . 115.5(3) ?
C18 N4 C14 . . 119.0(4) ?
C18 N4 Fe1 . . 126.9(3) ?
C14 N4 Fe1 . . 113.9(3) ?
N1 C1 C2 . . 121.2(4) ?
N1 C1 H1 . . 119.4 ?
C2 C1 H1 . . 119.4 ?
C3 C2 C1 . . 119.2(4) ?
C3 C2 H2 . . 120.4 ?
C1 C2 H2 . . 120.4 ?
C2 C3 C4 . . 120.1(4) ?
C2 C3 H3 . . 119.9 ?
C4 C3 H3 . . 119.9 ?
C3 C4 C5 . . 119.1(4) ?
C3 C4 H4 . . 120.5 ?
C5 C4 H4 . . 120.5 ?
N1 C5 C4 . . 120.3(4) ?
N1 C5 C6 . . 114.0(4) ?
C4 C5 C6 . . 125.6(4) ?
N2 C6 C5 . . 109.6(3) ?
N2 C6 H6A . . 109.7 ?
C5 C6 H6A . . 109.7 ?
N2 C6 H6B . . 109.7 ?
C5 C6 H6B . . 109.7 ?
H6A C6 H6B . . 108.2 ?
C8 C7 N2 . . 113.2(3) ?
C8 C7 H7A . . 108.9 ?
N2 C7 H7A . . 108.9 ?
C8 C7 H7B . . 108.9 ?
N2 C7 H7B . . 108.9 ?
H7A C7 H7B . . 107.8 ?
N3 C8 C9 . . 121.7(4) ?
N3 C8 C7 . . 114.1(3) ?
C9 C8 C7 . . 124.2(3) ?
C10 C9 C8 . . 119.2(4) ?
C10 C9 H9 . . 120.4 ?
C8 C9 H9 . . 120.4 ?
C9 C10 C11 . . 119.5(4) ?
C9 C10 H10 . . 120.3 ?
C11 C10 H10 . . 120.3 ?
C12 C11 C10 . . 118.9(4) ?
C12 C11 H11 . . 120.5 ?
C10 C11 H11 . . 120.5 ?
N3 C12 C11 . . 121.9(4) ?
N3 C12 H12 . . 119.0 ?
C11 C12 H12 . . 119.0 ?
C14 C13 N2 . . 108.5(3) ?
C14 C13 H13A . . 110.0 ?
N2 C13 H13A . . 110.0 ?
C14 C13 H13B . . 110.0 ?
N2 C13 H13B . . 110.0 ?
H13A C13 H13B . . 108.4 ?
N4 C14 C15 . . 120.8(4) ?
N4 C14 C13 . . 113.7(3) ?
C15 C14 C13 . . 125.4(4) ?
C16 C15 C14 . . 119.1(4) ?
C16 C15 H15 . . 120.4 ?
C14 C15 H15 . . 120.4 ?
C17 C16 C15 . . 119.8(4) ?
C17 C16 H16 . . 120.1 ?
C15 C16 H16 . . 120.1 ?
C18 C17 C16 . . 118.9(4) ?
C18 C17 H17 . . 120.5 ?
C16 C17 H17 . . 120.5 ?
N4 C18 C17 . . 122.2(4) ?
N4 C18 H18 . . 118.9 ?
C17 C18 H18 . . 118.9 ?
O1 C19 C20 . . 122.7(4) ?
O1 C19 C24 . . 116.5(3) ?
C20 C19 C24 . . 120.8(4) ?
C21 C20 C19 . . 119.8(4) ?
C21 C20 Cl1 . . 121.6(3) ?
C19 C20 Cl1 . . 118.6(3) ?
C20 C21 C22 . . 120.3(3) ?
C20 C21 Cl2 . . 119.5(3) ?
C22 C21 Cl2 . . 120.2(3) ?
C21 C22 C23 . . 119.9(4) ?
C21 C22 Cl3 . . 120.0(3) ?
C23 C22 Cl3 . . 120.0(3) ?
C24 C23 C22 . . 120.0(4) ?
C24 C23 Cl4 . . 118.7(3) ?
C22 C23 Cl4 . . 121.2(3) ?
O2 C24 C23 . . 123.4(4) ?
O2 C24 C19 . . 117.4(4) ?
C23 C24 C19 . . 119.2(4) ?

loop_
_geom_bond_atom_site_label_1
_geom_bond_atom_site_label_2
_geom_bond_site_symmetry_2
_geom_bond_distance
_geom_bond_publ_flag
Fe1 O1 . 1.862(2) ?
Fe1 O2 . 1.917(3) ?
Fe1 N3 . 1.933(3) ?
Fe1 N1 . 1.954(3) ?
Fe1 N4 . 1.964(3) ?
Fe1 N2 . 1.998(3) ?
Cl1 C20 . 1.741(4) ?
Cl2 C21 . 1.736(4) ?
Cl3 C22 . 1.731(4) ?
Cl4 C23 . 1.720(4) ?
P1 F6 . 1.549(3) ?
P1 F5 . 1.556(3) ?
P1 F1 . 1.566(4) ?
P1 F2 . 1.577(4) ?
P1 F3 . 1.580(3) ?
P1 F4 . 1.630(4) ?
O1 C19 . 1.350(4) ?
O2 C24 . 1.326(4) ?
N1 C1 . 1.343(5) ?
N1 C5 . 1.373(5) ?
N2 C6 . 1.486(5) ?
N2 C7 . 1.493(5) ?
N2 C13 . 1.504(5) ?
N3 C12 . 1.352(5) ?
N3 C8 . 1.359(4) ?
N4 C18 . 1.339(5) ?
N4 C14 . 1.365(5) ?
C1 C2 . 1.378(6) ?
C1 H1 . 0.9500 ?
C2 C3 . 1.376(6) ?
C2 H2 . 0.9500 ?
C3 C4 . 1.381(6) ?
C3 H3 . 0.9500 ?
C4 C5 . 1.380(6) ?
C4 H4 . 0.9500 ?
C5 C6 . 1.488(5) ?
C6 H6A . 0.9900 ?
C6 H6B . 0.9900 ?
C7 C8 . 1.495(5) ?
C7 H7A . 0.9900 ?
C7 H7B . 0.9900 ?
C8 C9 . 1.381(6) ?
C9 C10 . 1.378(5) ?
C9 H9 . 0.9500 ?
C10 C11 . 1.389(5) ?
C10 H10 . 0.9500 ?
C11 C12 . 1.380(5) ?
C11 H11 . 0.9500 ?
C12 H12 . 0.9500 ?
C13 C14 . 1.496(6) ?
C13 H13A . 0.9900 ?
C13 H13B . 0.9900 ?
C14 C15 . 1.381(5) ?
C15 C16 . 1.371(6) ?
C15 H15 . 0.9500 ?
C16 C17 . 1.380(6) ?
C16 H16 . 0.9500 ?
C17 C18 . 1.366(6) ?
C17 H17 . 0.9500 ?
C18 H18 . 0.9500 ?
C19 C20 . 1.390(5) ?
C19 C24 . 1.394(5) ?
C20 C21 . 1.388(5) ?
C21 C22 . 1.380(5) ?
C22 C23 . 1.409(5) ?
C23 C24 . 1.390(6) ?

loop_
_geom_torsion_atom_site_label_1
_geom_torsion_atom_site_label_2
_geom_torsion_atom_site_label_3
_geom_torsion_atom_site_label_4
_geom_torsion_site_symmetry_1
_geom_torsion_site_symmetry_2
_geom_torsion_site_symmetry_3
_geom_torsion_site_symmetry_4
_geom_torsion
_geom_torsion_publ_flag
O2 Fe1 O1 C19 . . . . -2.1(2) ?
N3 Fe1 O1 C19 . . . . -178.3(3) ?
N1 Fe1 O1 C19 . . . . -91.7(3) ?
N4 Fe1 O1 C19 . . . . 88.2(3) ?
N2 Fe1 O1 C19 . . . . 146(2) ?
O1 Fe1 O2 C24 . . . . 1.2(3) ?
N3 Fe1 O2 C24 . . . . 73.9(19) ?
N1 Fe1 O2 C24 . . . . 98.7(3) ?
N4 Fe1 O2 C24 . . . . -95.0(3) ?
N2 Fe1 O2 C24 . . . . -177.2(3) ?
O1 Fe1 N1 C1 . . . . -11.2(3) ?
O2 Fe1 N1 C1 . . . . -98.4(3) ?
N3 Fe1 N1 C1 . . . . 80.0(3) ?
N4 Fe1 N1 C1 . . . . 169.1(5) ?
N2 Fe1 N1 C1 . . . . 166.2(3) ?
O1 Fe1 N1 C5 . . . . 174.6(3) ?
O2 Fe1 N1 C5 . . . . 87.4(3) ?
N3 Fe1 N1 C5 . . . . -94.3(3) ?
N4 Fe1 N1 C5 . . . . -5.1(8) ?
N2 Fe1 N1 C5 . . . . -8.1(3) ?
O1 Fe1 N2 C6 . . . . 147(2) ?
O2 Fe1 N2 C6 . . . . -65.0(3) ?
N3 Fe1 N2 C6 . . . . 111.2(3) ?
N1 Fe1 N2 C6 . . . . 24.4(3) ?
N4 Fe1 N2 C6 . . . . -154.9(3) ?
O1 Fe1 N2 C7 . . . . 26(3) ?
O2 Fe1 N2 C7 . . . . 174.5(3) ?
N3 Fe1 N2 C7 . . . . -9.3(3) ?
N1 Fe1 N2 C7 . . . . -96.0(3) ?
N4 Fe1 N2 C7 . . . . 84.7(3) ?
O1 Fe1 N2 C13 . . . . -93(3) ?
O2 Fe1 N2 C13 . . . . 55.0(3) ?
N3 Fe1 N2 C13 . . . . -128.8(3) ?
N1 Fe1 N2 C13 . . . . 144.5(3) ?
N4 Fe1 N2 C13 . . . . -34.8(3) ?
O1 Fe1 N3 C12 . . . . 9.2(3) ?
O2 Fe1 N3 C12 . . . . -63(2) ?
N1 Fe1 N3 C12 . . . . -88.2(3) ?
N4 Fe1 N3 C12 . . . . 105.6(3) ?
N2 Fe1 N3 C12 . . . . -172.6(3) ?
O1 Fe1 N3 C8 . . . . -179.3(3) ?
O2 Fe1 N3 C8 . . . . 108.1(18) ?
N1 Fe1 N3 C8 . . . . 83.3(3) ?
N4 Fe1 N3 C8 . . . . -82.9(3) ?
N2 Fe1 N3 C8 . . . . -1.1(3) ?
O1 Fe1 N4 C18 . . . . 14.8(3) ?
O2 Fe1 N4 C18 . . . . 102.0(3) ?
N3 Fe1 N4 C18 . . . . -77.2(3) ?
N1 Fe1 N4 C18 . . . . -165.6(5) ?
N2 Fe1 N4 C18 . . . . -162.6(4) ?
O1 Fe1 N4 C14 . . . . -160.6(3) ?
O2 Fe1 N4 C14 . . . . -73.4(3) ?
N3 Fe1 N4 C14 . . . . 107.4(3) ?
N1 Fe1 N4 C14 . . . . 19.1(8) ?
N2 Fe1 N4 C14 . . . . 22.1(3) ?
C5 N1 C1 C2 . . . . 0.2(6) ?
Fe1 N1 C1 C2 . . . . -173.7(3) ?
N1 C1 C2 C3 . . . . 3.1(6) ?
C1 C2 C3 C4 . . . . -3.9(6) ?
C2 C3 C4 C5 . . . . 1.6(6) ?
C1 N1 C5 C4 . . . . -2.5(6) ?
Fe1 N1 C5 C4 . . . . 172.0(3) ?
C1 N1 C5 C6 . . . . 174.4(4) ?
Fe1 N1 C5 C6 . . . . -11.0(4) ?
C3 C4 C5 N1 . . . . 1.7(6) ?
C3 C4 C5 C6 . . . . -174.9(4) ?
C7 N2 C6 C5 . . . . 82.5(4) ?
C13 N2 C6 C5 . . . . -150.8(3) ?
Fe1 N2 C6 C5 . . . . -35.7(4) ?
N1 C5 C6 N2 . . . . 31.6(5) ?
C4 C5 C6 N2 . . . . -151.7(4) ?
C6 N2 C7 C8 . . . . -100.0(4) ?
C13 N2 C7 C8 . . . . 132.7(4) ?
Fe1 N2 C7 C8 . . . . 17.6(4) ?
C12 N3 C8 C9 . . . . 2.3(6) ?
Fe1 N3 C8 C9 . . . . -169.8(3) ?
C12 N3 C8 C7 . . . . -176.3(4) ?
Fe1 N3 C8 C7 . . . . 11.6(5) ?
N2 C7 C8 N3 . . . . -19.6(5) ?
N2 C7 C8 C9 . . . . 161.9(4) ?
N3 C8 C9 C10 . . . . -2.1(6) ?
C7 C8 C9 C10 . . . . 176.4(4) ?
C8 C9 C10 C11 . . . . 0.3(6) ?
C9 C10 C11 C12 . . . . 1.2(6) ?
C8 N3 C12 C11 . . . . -0.7(6) ?
Fe1 N3 C12 C11 . . . . 170.5(3) ?
C10 C11 C12 N3 . . . . -1.0(6) ?
C6 N2 C13 C14 . . . . 158.1(3) ?
C7 N2 C13 C14 . . . . -75.3(4) ?
Fe1 N2 C13 C14 . . . . 41.9(4) ?
C18 N4 C14 C15 . . . . -0.5(6) ?
Fe1 N4 C14 C15 . . . . 175.2(3) ?
C18 N4 C14 C13 . . . . -178.2(4) ?
Fe1 N4 C14 C13 . . . . -2.5(4) ?
N2 C13 C14 N4 . . . . -26.8(5) ?
N2 C13 C14 C15 . . . . 155.6(4) ?
N4 C14 C15 C16 . . . . -0.2(6) ?
C13 C14 C15 C16 . . . . 177.2(4) ?
C14 C15 C16 C17 . . . . 1.3(6) ?
C15 C16 C17 C18 . . . . -1.6(6) ?
C14 N4 C18 C17 . . . . 0.2(6) ?
Fe1 N4 C18 C17 . . . . -174.9(3) ?
C16 C17 C18 N4 . . . . 0.9(6) ?
Fe1 O1 C19 C20 . . . . -178.1(3) ?
Fe1 O1 C19 C24 . . . . 2.6(4) ?
O1 C19 C20 C21 . . . . -178.8(4) ?
C24 C19 C20 C21 . . . . 0.4(6) ?
O1 C19 C20 Cl1 . . . . -0.4(6) ?
C24 C19 C20 Cl1 . . . . 178.9(3) ?
C19 C20 C21 C22 . . . . 0.9(6) ?
Cl1 C20 C21 C22 . . . . -177.5(3) ?
C19 C20 C21 Cl2 . . . . 179.6(3) ?
Cl1 C20 C21 Cl2 . . . . 1.2(5) ?
C20 C21 C22 C23 . . . . -0.9(6) ?
Cl2 C21 C22 C23 . . . . -179.6(3) ?
C20 C21 C22 Cl3 . . . . -178.4(3) ?
Cl2 C21 C22 Cl3 . . . . 2.9(5) ?
C21 C22 C23 C24 . . . . -0.3(6) ?
Cl3 C22 C23 C24 . . . . 177.2(3) ?
C21 C22 C23 Cl4 . . . . 177.9(3) ?
Cl3 C22 C23 Cl4 . . . . -4.6(5) ?
Fe1 O2 C24 C23 . . . . -179.4(3) ?
Fe1 O2 C24 C19 . . . . 0.0(5) ?
C22 C23 C24 O2 . . . . -179.0(4) ?
Cl4 C23 C24 O2 . . . . 2.7(6) ?
C22 C23 C24 C19 . . . . 1.6(6) ?
Cl4 C23 C24 C19 . . . . -176.7(3) ?
O1 C19 C24 O2 . . . . -1.8(6) ?
C20 C19 C24 O2 . . . . 179.0(4) ?
O1 C19 C24 C23 . . . . 177.6(4) ?
C20 C19 C24 C23 . . . . -1.7(6) ?
